data_7201935
loop_
_publ_author_name
'Wang, Xiu-Jian'
'Gui, Liu-Cheng'
'Ni, Qing-Ling'
'Liao, Yan-Fang'
'Jiang, Xuan-Feng'
'Tang, Ling-Hua'
'Zhang, Zhong'
'Wu, Qiang'

_publ_section_title
;
 \p-Stacking induced complexes with Z-shape motifs featuring a
 complementary approach between electron-rich arene diamines and
 electron-deficient aromatic N-heterocycles
;
_journal_issue 8
_journal_name_full CrystEngComm
_journal_page_first 1003
_journal_paper_doi 10.1039/b800082d
_journal_volume 10
_journal_year 2008
_chemical_formula_moiety 'C60 H48 Ag2 N8 O6 P2'
_chemical_formula_sum 'C60 H48 Ag2 N8 O6 P2'
_chemical_formula_weight 1254.74
_chemical_name_systematic
;
?
;
_space_group_IT_number 14
_symmetry_cell_setting monoclinic
_symmetry_space_group_name_Hall '-P 2yn'
_symmetry_space_group_name_H-M 'P 1 21/n 1'
_atom_sites_solution_hydrogens geom
_atom_sites_solution_primary direct
_atom_sites_solution_secondary difmap
_audit_creation_method SHELXL-97
_cell_angle_alpha 90.00
_cell_angle_beta 93.300(2)
_cell_angle_gamma 90.00
_cell_formula_units_Z 2
_cell_length_a 10.0967(10)
_cell_length_b 15.5266(16)
_cell_length_c 16.6702(17)
_cell_measurement_temperature 173(2)
_cell_measurement_theta_max 26.95
_cell_measurement_theta_min 2.30
_cell_volume 2609.0(5)
_computing_cell_refinement 'SAINT (Bruker, 1998)'
_computing_data_collection 'SMART (Bruker, 1998)'
_computing_data_reduction SAINT
_computing_molecular_graphics 'SHELXTL97 (Sheldrick, 1997)'
_computing_publication_material 'SHELXTL97 (Sheldrick, 1997)'
_computing_structure_refinement 'SHELXL-97 (Sheldrick, 1997)'
_computing_structure_solution 'SHELXS-97 (Sheldrick, 1990)'
_diffrn_ambient_temperature 173(2)
_diffrn_measured_fraction_theta_full 0.995
_diffrn_measured_fraction_theta_max 0.995
_diffrn_measurement_device_type 'Bruker SMART CCD area-detector'
_diffrn_measurement_method '\w scans'
_diffrn_radiation_monochromator graphite
_diffrn_radiation_source 'fine-focus sealed tube'
_diffrn_radiation_type MoK\a
_diffrn_radiation_wavelength 0.71073
_diffrn_reflns_av_R_equivalents 0.0355
_diffrn_reflns_av_sigmaI/netI 0.0488
_diffrn_reflns_limit_h_max 12
_diffrn_reflns_limit_h_min -9
_diffrn_reflns_limit_k_max 19
_diffrn_reflns_limit_k_min -14
_diffrn_reflns_limit_l_max 18
_diffrn_reflns_limit_l_min -21
_diffrn_reflns_number 13264
_diffrn_reflns_theta_full 27.06
_diffrn_reflns_theta_max 27.06
_diffrn_reflns_theta_min 1.79
_exptl_absorpt_coefficient_mu 0.875
_exptl_absorpt_correction_T_max 0.776
_exptl_absorpt_correction_T_min 0.735
_exptl_absorpt_correction_type multi-scan
_exptl_absorpt_process_details '(SADABS; Sheldrick, 1998)'
_exptl_crystal_colour yellow
_exptl_crystal_density_diffrn 1.597
_exptl_crystal_density_method 'not measured'
_exptl_crystal_description block
_exptl_crystal_F_000 1272
_exptl_crystal_size_max 0.35
_exptl_crystal_size_mid 0.29
_exptl_crystal_size_min 0.29
_refine_diff_density_max 0.624
_refine_diff_density_min -0.353
_refine_diff_density_rms 0.086
_refine_ls_extinction_method none
_refine_ls_goodness_of_fit_ref 1.026
_refine_ls_hydrogen_treatment constr
_refine_ls_matrix_type full
_refine_ls_number_parameters 352
_refine_ls_number_reflns 5706
_refine_ls_number_restraints 0
_refine_ls_restrained_S_all 1.026
_refine_ls_R_factor_all 0.0563
_refine_ls_R_factor_gt 0.0345
_refine_ls_shift/su_max 0.001
_refine_ls_shift/su_mean 0.000
_refine_ls_structure_factor_coef Fsqd
_refine_ls_weighting_details 'calc w=1/[\s^2^(Fo^2^)+(0.0416P)^2^+0.0000P] where P=(Fo^2^+2Fc^2^)/3'
_refine_ls_weighting_scheme calc
_refine_ls_wR_factor_gt 0.0754
_refine_ls_wR_factor_ref 0.0837
_reflns_number_gt 4126
_reflns_number_total 5706
_reflns_threshold_expression >2\s(I)
_cod_data_source_file b800082d.txt
_cod_data_source_block complex4
_cod_depositor_comments
;
The following automatic conversions were performed:
'_symmetry_cell_setting' value 'MONOCLINIC' changed to 'monoclinic'
according to '/home/saulius/struct/CIF-dictionaries/cif_core.dic'
dictionary named 'cif_core.dic' version 2.4.1 from 2010-06-29.

Automatic conversion script
Id: cif_fix_enum 1527 2010-12-29 10:47:43Z saulius 
;
_cod_original_sg_symbol_H-M 'P 21/n'
_cod_database_code 7201935

loop_
_symmetry_equiv_pos_as_xyz
'x, y, z'
'-x+1/2, y+1/2, -z+1/2'
'-x, -y, -z'
'x-1/2, -y-1/2, z-1/2'

loop_
_atom_site_label
_atom_site_type_symbol
_atom_site_fract_x
_atom_site_fract_y
_atom_site_fract_z
_atom_site_U_iso_or_equiv
_atom_site_adp_type
_atom_site_occupancy
_atom_site_symmetry_multiplicity
_atom_site_calc_flag
_atom_site_refinement_flags
_atom_site_disorder_assembly
_atom_site_disorder_group
Ag1 Ag 0.91935(2) 0.647743(13) 0.743590(13) 0.03316(8) Uani 1 1 d . . .
P1 P 0.71829(6) 0.69291(4) 0.79464(4) 0.02490(16) Uani 1 1 d . . .
N1 N 1.0763(2) 0.55187(14) 0.70784(14) 0.0306(5) Uani 1 1 d . . .
N2 N 1.1014(2) 0.65415(14) 0.84235(14) 0.0320(5) Uani 1 1 d . . .
N3 N 0.7623(2) 0.60913(14) 0.93931(13) 0.0292(5) Uani 1 1 d . . .
H3A H 0.7662 0.6429 0.9818 0.035 Uiso 1 1 calc R . .
N4 N 0.9911(2) 0.74474(15) 0.58126(15) 0.0370(6) Uani 1 1 d . . .
O1 O 0.9771(4) 0.76544(16) 0.65075(16) 0.0940(11) Uani 1 1 d . . .
O2 O 0.9474(3) 0.67566(15) 0.55453(15) 0.0610(7) Uani 1 1 d . . .
O3 O 1.0535(2) 0.79583(14) 0.53930(13) 0.0483(6) Uani 1 1 d . . .
C5 C 1.0480(3) 0.57672(16) 1.13134(16) 0.0285(6) Uani 1 1 d . . .
H5A H 1.0483 0.6138 1.1767 0.034 Uiso 1 1 calc R . .
C4 C 0.9556(3) 0.58825(15) 1.06999(15) 0.0264(6) Uani 1 1 d . . .
H4A H 0.8926 0.6334 1.0728 0.032 Uiso 1 1 calc R . .
C3 C 0.9520(2) 0.53372(14) 1.00166(15) 0.0233(5) Uani 1 1 d . . .
C2 C 0.8551(2) 0.54359(15) 0.93574(15) 0.0245(6) Uani 1 1 d . . .
C1 C 0.8569(3) 0.48873(16) 0.87085(16) 0.0271(6) Uani 1 1 d . . .
H1A H 0.7931 0.4954 0.8272 0.033 Uiso 1 1 calc R . .
C6 C 0.6600(3) 0.62506(17) 0.87748(16) 0.0281(6) Uani 1 1 d . . .
H6A H 0.5845 0.6541 0.9015 0.034 Uiso 1 1 calc R . .
H6B H 0.6278 0.5693 0.8551 0.034 Uiso 1 1 calc R . .
C7 C 1.1117(3) 0.70145(19) 0.90887(18) 0.0393(7) Uani 1 1 d . . .
H7A H 1.0527 0.7486 0.9133 0.047 Uiso 1 1 calc R . .
C8 C 1.2038(3) 0.6857(2) 0.9721(2) 0.0458(8) Uani 1 1 d . . .
H8A H 1.2071 0.7213 1.0185 0.055 Uiso 1 1 calc R . .
C9 C 1.2900(3) 0.6181(2) 0.96650(19) 0.0432(8) Uani 1 1 d . . .
H9A H 1.3544 0.6065 1.0089 0.052 Uiso 1 1 calc R . .
C10 C 1.2820(3) 0.56644(18) 0.89802(18) 0.0371(7) Uani 1 1 d . . .
C11 C 1.1851(3) 0.58686(17) 0.83643(16) 0.0298(6) Uani 1 1 d . . .
C12 C 1.3674(3) 0.4939(2) 0.8878(2) 0.0436(8) Uani 1 1 d . . .
H12A H 1.4312 0.4791 0.9296 0.052 Uiso 1 1 calc R . .
C13 C 1.3593(3) 0.4465(2) 0.8205(2) 0.0435(8) Uani 1 1 d . . .
H13A H 1.4184 0.3996 0.8152 0.052 Uiso 1 1 calc R . .
C14 C 1.2635(3) 0.46527(18) 0.75668(18) 0.0355(7) Uani 1 1 d . . .
C15 C 1.1735(3) 0.53401(17) 0.76504(17) 0.0302(6) Uani 1 1 d . . .
C16 C 1.2509(3) 0.41765(19) 0.6848(2) 0.0453(8) Uani 1 1 d . . .
H16A H 1.3102 0.3715 0.6764 0.054 Uiso 1 1 calc R . .
C17 C 1.1552(3) 0.43703(19) 0.6278(2) 0.0448(8) Uani 1 1 d . . .
H17A H 1.1470 0.4050 0.5792 0.054 Uiso 1 1 calc R . .
C18 C 1.0685(3) 0.50490(18) 0.64145(18) 0.0383(7) Uani 1 1 d . . .
H18A H 1.0008 0.5179 0.6013 0.046 Uiso 1 1 calc R . .
C19 C 0.5690(2) 0.69801(15) 0.72796(15) 0.0248(6) Uani 1 1 d . . .
C20 C 0.5769(3) 0.67127(17) 0.64929(17) 0.0331(6) Uani 1 1 d . . .
H20A H 0.6600 0.6545 0.6304 0.040 Uiso 1 1 calc R . .
C21 C 0.4640(3) 0.66880(19) 0.5978(2) 0.0434(8) Uani 1 1 d . . .
H21A H 0.4696 0.6500 0.5439 0.052 Uiso 1 1 calc R . .
C22 C 0.3433(3) 0.69380(18) 0.62535(19) 0.0403(7) Uani 1 1 d . . .
H22A H 0.2659 0.6919 0.5901 0.048 Uiso 1 1 calc R . .
C23 C 0.3339(3) 0.72139(17) 0.70302(18) 0.0358(7) Uani 1 1 d . . .
H23A H 0.2508 0.7389 0.7214 0.043 Uiso 1 1 calc R . .
C24 C 0.4470(3) 0.72357(18) 0.75452(17) 0.0327(6) Uani 1 1 d . . .
H24A H 0.4410 0.7427 0.8083 0.039 Uiso 1 1 calc R . .
C25 C 0.7414(2) 0.80011(16) 0.83943(16) 0.0264(6) Uani 1 1 d . . .
C26 C 0.8294(3) 0.85565(17) 0.80375(19) 0.0395(7) Uani 1 1 d . . .
H26A H 0.8708 0.8384 0.7566 0.047 Uiso 1 1 calc R . .
C27 C 0.8565(3) 0.93578(19) 0.8371(2) 0.0498(9) Uani 1 1 d . . .
H27A H 0.9151 0.9739 0.8120 0.060 Uiso 1 1 calc R . .
C28 C 0.7990(3) 0.96065(19) 0.9062(2) 0.0461(8) Uani 1 1 d . . .
H28A H 0.8197 1.0151 0.9298 0.055 Uiso 1 1 calc R . .
C29 C 0.7116(3) 0.90639(18) 0.94088(18) 0.0416(7) Uani 1 1 d . . .
H29A H 0.6710 0.9236 0.9883 0.050 Uiso 1 1 calc R . .
C30 C 0.6823(3) 0.82685(18) 0.90731(17) 0.0355(7) Uani 1 1 d . . .
H30A H 0.6205 0.7902 0.9314 0.043 Uiso 1 1 calc R . .

loop_
_atom_site_aniso_label
_atom_site_aniso_U_11
_atom_site_aniso_U_22
_atom_site_aniso_U_33
_atom_site_aniso_U_23
_atom_site_aniso_U_13
_atom_site_aniso_U_12
Ag1 0.02609(12) 0.03340(13) 0.04063(15) 0.00107(10) 0.00729(9) 0.00332(9)
P1 0.0236(4) 0.0252(3) 0.0261(4) 0.0030(3) 0.0032(3) 0.0010(3)
N1 0.0292(12) 0.0318(12) 0.0312(13) 0.0030(10) 0.0060(10) 0.0001(10)
N2 0.0281(12) 0.0317(12) 0.0367(14) -0.0012(11) 0.0063(10) -0.0022(10)
N3 0.0356(13) 0.0271(11) 0.0247(12) 0.0003(10) -0.0001(10) 0.0061(10)
N4 0.0404(14) 0.0351(14) 0.0362(15) 0.0045(12) 0.0083(12) 0.0093(11)
O1 0.181(3) 0.0514(16) 0.0562(18) -0.0140(13) 0.066(2) -0.0381(18)
O2 0.0866(19) 0.0394(13) 0.0551(16) -0.0024(11) -0.0112(14) 0.0009(13)
O3 0.0543(14) 0.0511(13) 0.0413(13) 0.0127(11) 0.0178(11) 0.0059(11)
C5 0.0374(16) 0.0239(13) 0.0243(15) -0.0057(11) 0.0036(12) -0.0030(11)
C4 0.0318(14) 0.0205(13) 0.0274(15) -0.0007(11) 0.0042(12) 0.0010(11)
C3 0.0279(13) 0.0173(12) 0.0250(14) 0.0009(10) 0.0037(11) -0.0045(10)
C2 0.0310(14) 0.0188(12) 0.0239(14) 0.0031(10) 0.0046(11) -0.0031(10)
C1 0.0298(14) 0.0262(13) 0.0248(14) 0.0028(11) -0.0033(11) -0.0041(11)
C6 0.0279(14) 0.0295(14) 0.0273(15) 0.0025(11) 0.0046(11) -0.0001(11)
C7 0.0391(17) 0.0364(16) 0.0430(19) -0.0040(14) 0.0083(14) -0.0088(13)
C8 0.048(2) 0.0479(19) 0.0414(19) -0.0080(15) 0.0009(16) -0.0206(16)
C9 0.0350(17) 0.0496(19) 0.044(2) 0.0044(16) -0.0054(14) -0.0173(15)
C10 0.0278(15) 0.0390(16) 0.0447(19) 0.0091(14) 0.0035(13) -0.0116(12)
C11 0.0238(14) 0.0338(15) 0.0322(16) 0.0036(12) 0.0062(12) -0.0056(11)
C12 0.0272(15) 0.0501(19) 0.053(2) 0.0211(17) -0.0027(14) 0.0014(14)
C13 0.0317(16) 0.0399(17) 0.060(2) 0.0135(16) 0.0111(15) 0.0096(13)
C14 0.0304(15) 0.0344(15) 0.0426(18) 0.0070(13) 0.0116(13) 0.0016(12)
C15 0.0279(14) 0.0292(14) 0.0342(16) 0.0081(12) 0.0081(12) -0.0020(11)
C16 0.0456(19) 0.0333(17) 0.059(2) 0.0055(15) 0.0207(17) 0.0089(14)
C17 0.056(2) 0.0365(17) 0.044(2) -0.0061(15) 0.0158(17) 0.0013(15)
C18 0.0414(17) 0.0374(16) 0.0363(18) -0.0003(14) 0.0052(14) -0.0012(13)
C19 0.0278(14) 0.0197(13) 0.0265(14) 0.0046(11) -0.0007(11) 0.0005(10)
C20 0.0339(16) 0.0330(15) 0.0326(16) 0.0022(12) 0.0028(13) 0.0071(12)
C21 0.053(2) 0.0422(18) 0.0335(18) -0.0027(14) -0.0084(15) 0.0054(15)
C22 0.0356(17) 0.0365(17) 0.047(2) 0.0070(14) -0.0127(14) -0.0036(13)
C23 0.0298(15) 0.0336(16) 0.0441(19) 0.0101(14) 0.0037(13) 0.0016(12)
C24 0.0292(15) 0.0359(16) 0.0333(16) 0.0029(12) 0.0054(12) 0.0000(12)
C25 0.0272(14) 0.0245(13) 0.0273(15) 0.0022(11) -0.0004(11) 0.0009(11)
C26 0.0417(17) 0.0340(16) 0.0444(19) 0.0000(14) 0.0154(14) -0.0036(13)
C27 0.052(2) 0.0343(17) 0.064(2) -0.0005(16) 0.0134(18) -0.0135(15)
C28 0.059(2) 0.0318(16) 0.046(2) -0.0036(14) -0.0040(17) -0.0059(15)
C29 0.059(2) 0.0338(16) 0.0325(17) -0.0020(13) 0.0051(15) 0.0066(14)
C30 0.0412(17) 0.0334(15) 0.0322(17) 0.0023(13) 0.0052(13) 0.0003(13)

loop_
_atom_type_symbol
_atom_type_description
_atom_type_scat_dispersion_real
_atom_type_scat_dispersion_imag
_atom_type_scat_source
C C 0.0033 0.0016 'International Tables Vol C Tables 4.2.6.8 and 6.1.1.4'
H H 0.0000 0.0000 'International Tables Vol C Tables 4.2.6.8 and 6.1.1.4'
N N 0.0061 0.0033 'International Tables Vol C Tables 4.2.6.8 and 6.1.1.4'
O O 0.0106 0.0060 'International Tables Vol C Tables 4.2.6.8 and 6.1.1.4'
P P 0.1023 0.0942 'International Tables Vol C Tables 4.2.6.8 and 6.1.1.4'
Ag Ag -0.8971 1.1015 'International Tables Vol C Tables 4.2.6.8 and 6.1.1.4'

loop_
_geom_angle_atom_site_label_1
_geom_angle_atom_site_label_2
_geom_angle_atom_site_label_3
_geom_angle
_geom_angle_site_symmetry_1
_geom_angle_site_symmetry_3
_geom_angle_publ_flag
N1 Ag1 P1 156.49(6) . . yes
N1 Ag1 N2 71.91(8) . . yes
P1 Ag1 N2 112.49(6) . . yes
N1 Ag1 O1 97.23(9) . . yes
P1 Ag1 O1 104.14(8) . . yes
N2 Ag1 O1 101.47(10) . . yes
C19 P1 C25 106.87(11) . . yes
C19 P1 C6 101.05(12) . . yes
C25 P1 C6 104.49(12) . . yes
C19 P1 Ag1 119.54(9) . . ?
C25 P1 Ag1 109.01(9) . . ?
C6 P1 Ag1 114.60(9) . . ?
C18 N1 C15 118.8(2) . . ?
C18 N1 Ag1 124.70(19) . . ?
C15 N1 Ag1 115.81(17) . . ?
C7 N2 C11 118.0(3) . . ?
C7 N2 Ag1 128.01(19) . . ?
C11 N2 Ag1 112.07(18) . . ?
C2 N3 C6 123.7(2) . . ?
C2 N3 H3A 118.2 . . ?
C6 N3 H3A 118.2 . . ?
O1 N4 O2 121.0(3) . . ?
O1 N4 O3 117.0(3) . . ?
O2 N4 O3 122.0(3) . . ?
N4 O1 Ag1 116.25(19) . . ?
C4 C5 C1 121.3(2) . 3_767 ?
C4 C5 H5A 119.4 . . ?
C1 C5 H5A 119.4 3_767 . ?
C5 C4 C3 120.8(2) . . ?
C5 C4 H4A 119.6 . . ?
C3 C4 H4A 119.6 . . ?
C4 C3 C3 118.8(3) . 3_767 ?
C4 C3 C2 122.4(2) . . ?
C3 C3 C2 118.8(3) 3_767 . ?
C1 C2 N3 121.8(2) . . ?
C1 C2 C3 119.7(2) . . ?
N3 C2 C3 118.5(2) . . ?
C2 C1 C5 120.7(2) . 3_767 ?
C2 C1 H1A 119.7 . . ?
C5 C1 H1A 119.7 3_767 . ?
N3 C6 P1 112.66(18) . . ?
N3 C6 H6A 109.1 . . ?
P1 C6 H6A 109.1 . . ?
N3 C6 H6B 109.1 . . ?
P1 C6 H6B 109.1 . . ?
H6A C6 H6B 107.8 . . ?
N2 C7 C8 123.6(3) . . ?
N2 C7 H7A 118.2 . . ?
C8 C7 H7A 118.2 . . ?
C9 C8 C7 118.9(3) . . ?
C9 C8 H8A 120.5 . . ?
C7 C8 H8A 120.5 . . ?
C8 C9 C10 119.3(3) . . ?
C8 C9 H9A 120.3 . . ?
C10 C9 H9A 120.3 . . ?
C9 C10 C11 118.1(3) . . ?
C9 C10 C12 122.9(3) . . ?
C11 C10 C12 119.0(3) . . ?
N2 C11 C10 122.0(3) . . ?
N2 C11 C15 118.6(2) . . ?
C10 C11 C15 119.4(3) . . ?
C13 C12 C10 121.5(3) . . ?
C13 C12 H12A 119.3 . . ?
C10 C12 H12A 119.3 . . ?
C12 C13 C14 121.3(3) . . ?
C12 C13 H13A 119.4 . . ?
C14 C13 H13A 119.4 . . ?
C16 C14 C15 117.0(3) . . ?
C16 C14 C13 123.5(3) . . ?
C15 C14 C13 119.5(3) . . ?
N1 C15 C14 121.9(3) . . ?
N1 C15 C11 118.9(2) . . ?
C14 C15 C11 119.2(3) . . ?
C17 C16 C14 120.5(3) . . ?
C17 C16 H16A 119.7 . . ?
C14 C16 H16A 119.7 . . ?
C16 C17 C18 118.9(3) . . ?
C16 C17 H17A 120.5 . . ?
C18 C17 H17A 120.5 . . ?
N1 C18 C17 122.9(3) . . ?
N1 C18 H18A 118.5 . . ?
C17 C18 H18A 118.5 . . ?
C20 C19 C24 119.2(2) . . ?
C20 C19 P1 118.3(2) . . ?
C24 C19 P1 122.3(2) . . ?
C19 C20 C21 120.3(3) . . ?
C19 C20 H20A 119.8 . . ?
C21 C20 H20A 119.8 . . ?
C22 C21 C20 119.7(3) . . ?
C22 C21 H21A 120.2 . . ?
C20 C21 H21A 120.2 . . ?
C23 C22 C21 120.7(3) . . ?
C23 C22 H22A 119.6 . . ?
C21 C22 H22A 119.6 . . ?
C22 C23 C24 119.5(3) . . ?
C22 C23 H23A 120.3 . . ?
C24 C23 H23A 120.3 . . ?
C23 C24 C19 120.5(3) . . ?
C23 C24 H24A 119.7 . . ?
C19 C24 H24A 119.7 . . ?
C30 C25 C26 118.8(3) . . ?
C30 C25 P1 124.0(2) . . ?
C26 C25 P1 117.2(2) . . ?
C27 C26 C25 120.0(3) . . ?
C27 C26 H26A 120.0 . . ?
C25 C26 H26A 120.0 . . ?
C28 C27 C26 120.4(3) . . ?
C28 C27 H27A 119.8 . . ?
C26 C27 H27A 119.8 . . ?
C29 C28 C27 119.6(3) . . ?
C29 C28 H28A 120.2 . . ?
C27 C28 H28A 120.2 . . ?
C28 C29 C30 120.5(3) . . ?
C28 C29 H29A 119.8 . . ?
C30 C29 H29A 119.8 . . ?
C25 C30 C29 120.7(3) . . ?
C25 C30 H30A 119.6 . . ?
C29 C30 H30A 119.6 . . ?

loop_
_geom_bond_atom_site_label_1
_geom_bond_atom_site_label_2
_geom_bond_distance
_geom_bond_site_symmetry_2
_geom_bond_publ_flag
Ag1 N1 2.279(2) . yes
Ag1 P1 2.3529(7) . yes
Ag1 N2 2.398(2) . yes
Ag1 O1 2.486(2) . yes
P1 C19 1.823(3) . yes
P1 C25 1.834(3) . yes
P1 C6 1.859(3) . yes
N1 C18 1.324(4) . ?
N1 C15 1.357(3) . ?
N2 C7 1.329(4) . ?
N2 C11 1.351(3) . ?
N3 C2 1.387(3) . ?
N3 C6 1.438(3) . ?
N3 H3A 0.8800 . ?
N4 O1 1.218(3) . ?
N4 O2 1.233(3) . ?
N4 O3 1.252(3) . ?
C5 C4 1.356(4) . ?
C5 C1 1.400(4) 3_767 ?
C5 H5A 0.9500 . ?
C4 C3 1.418(3) . ?
C4 H4A 0.9500 . ?
C3 C3 1.430(5) 3_767 ?
C3 C2 1.437(4) . ?
C2 C1 1.378(3) . ?
C1 C5 1.400(4) 3_767 ?
C1 H1A 0.9500 . ?
C6 H6A 0.9900 . ?
C6 H6B 0.9900 . ?
C7 C8 1.386(4) . ?
C7 H7A 0.9500 . ?
C8 C9 1.371(5) . ?
C8 H8A 0.9500 . ?
C9 C10 1.393(4) . ?
C9 H9A 0.9500 . ?
C10 C11 1.413(4) . ?
C10 C12 1.435(4) . ?
C11 C15 1.445(4) . ?
C12 C13 1.340(4) . ?
C12 H12A 0.9500 . ?
C13 C14 1.426(4) . ?
C13 H13A 0.9500 . ?
C14 C16 1.407(4) . ?
C14 C15 1.414(4) . ?
C16 C17 1.349(4) . ?
C16 H16A 0.9500 . ?
C17 C18 1.397(4) . ?
C17 H17A 0.9500 . ?
C18 H18A 0.9500 . ?
C19 C20 1.382(4) . ?
C19 C24 1.390(3) . ?
C20 C21 1.388(4) . ?
C20 H20A 0.9500 . ?
C21 C22 1.382(4) . ?
C21 H21A 0.9500 . ?
C22 C23 1.372(4) . ?
C22 H22A 0.9500 . ?
C23 C24 1.389(4) . ?
C23 H23A 0.9500 . ?
C24 H24A 0.9500 . ?
C25 C30 1.374(4) . ?
C25 C26 1.396(4) . ?
C26 C27 1.383(4) . ?
C26 H26A 0.9500 . ?
C27 C28 1.375(4) . ?
C27 H27A 0.9500 . ?
C28 C29 1.372(4) . ?
C28 H28A 0.9500 . ?
C29 C30 1.381(4) . ?
C29 H29A 0.9500 . ?
C30 H30A 0.9500 . ?
